data_2222637
loop_
_publ_author_name
'Lv, Lu-Ping'
'Li, Wei-Wei'
'Yu, Wen-Bo'
'Yu, Tie-Ming'
'Hu, Xian-Chao'

_publ_section_title
;
 Methyl
 (<i>E</i>)-<i>N</i>'-[1-(2,4-dihydroxyphenyl)ethylidene]hydrazinecarboxylate
;
_journal_coeditor_code CI2854
_journal_issue 8
_journal_name_full 'Acta Crystallographica Section E'
_journal_page_first o1896
_journal_paper_doi 10.1107/S1600536809027317
_journal_volume 65
_journal_year 2009
_chemical_formula_iupac 'C10 H12 N2 O4'
_chemical_formula_moiety 'C10 H12 N2 O4'
_chemical_formula_sum 'C10 H12 N2 O4'
_chemical_formula_weight 224.22
_chemical_name_systematic
;
Methyl
(<i>E</i>)-<i>N</i>'-[1-(2,4-dihydroxyphenyl)ethylidene]hydrazinecarboxylate
;
_space_group_IT_number 14
_symmetry_cell_setting monoclinic
_symmetry_space_group_name_Hall '-P 2yn'
_symmetry_space_group_name_H-M 'P 1 21/n 1'
_atom_sites_solution_hydrogens geom
_atom_sites_solution_primary direct
_atom_sites_solution_secondary difmap
_audit_creation_method SHELXL-97
_cell_angle_alpha 90.00
_cell_angle_beta 107.872(6)
_cell_angle_gamma 90.00
_cell_formula_units_Z 4
_cell_length_a 10.714(5)
_cell_length_b 8.700(4)
_cell_length_c 11.682(6)
_cell_measurement_reflns_used 1915
_cell_measurement_temperature 223(2)
_cell_measurement_theta_max 25.0
_cell_measurement_theta_min 2.3
_cell_volume 1036.4(9)
_computing_cell_refinement 'SAINT (Bruker, 2002)'
_computing_data_collection 'SMART (Bruker, 2002)'
_computing_data_reduction 'SAINT (Bruker, 2002)'
_computing_molecular_graphics 'SHELXTL (Sheldrick, 2008)'
_computing_publication_material 'SHELXTL (Sheldrick, 2008)'
_computing_structure_refinement 'SHELXL97 (Sheldrick, 2008)'
_computing_structure_solution 'SHELXS97 (Sheldrick, 2008)'
_diffrn_ambient_temperature 223(2)
_diffrn_measured_fraction_theta_full 0.992
_diffrn_measured_fraction_theta_max 0.992
_diffrn_measurement_device_type 'Bruker SMART CCD area-detector'
_diffrn_measurement_method '\f and \w'
_diffrn_radiation_monochromator graphite
_diffrn_radiation_source 'fine-focus sealed tube'
_diffrn_radiation_type MoK\a
_diffrn_radiation_wavelength 0.71073
_diffrn_reflns_av_R_equivalents 0.0268
_diffrn_reflns_av_sigmaI/netI 0.0302
_diffrn_reflns_limit_h_max 12
_diffrn_reflns_limit_h_min -12
_diffrn_reflns_limit_k_max 10
_diffrn_reflns_limit_k_min -10
_diffrn_reflns_limit_l_max 13
_diffrn_reflns_limit_l_min -13
_diffrn_reflns_number 5096
_diffrn_reflns_theta_full 25.02
_diffrn_reflns_theta_max 25.02
_diffrn_reflns_theta_min 2.26
_diffrn_standards_number 0
_exptl_absorpt_coefficient_mu 0.113
_exptl_absorpt_correction_T_max 0.9799
_exptl_absorpt_correction_T_min 0.9765
_exptl_absorpt_correction_type multi-scan
_exptl_absorpt_process_details '(SADABS, Bruker, 2002)'
_exptl_crystal_colour colourless
_exptl_crystal_density_diffrn 1.437
_exptl_crystal_density_method 'not measured'
_exptl_crystal_description Block
_exptl_crystal_F_000 472
_exptl_crystal_size_max 0.24
_exptl_crystal_size_mid 0.23
_exptl_crystal_size_min 0.19
_refine_diff_density_max 0.234
_refine_diff_density_min -0.183
_refine_ls_extinction_method none
_refine_ls_goodness_of_fit_ref 1.046
_refine_ls_hydrogen_treatment constr
_refine_ls_matrix_type full
_refine_ls_number_parameters 149
_refine_ls_number_reflns 1815
_refine_ls_number_restraints 0
_refine_ls_restrained_S_all 1.046
_refine_ls_R_factor_all 0.0655
_refine_ls_R_factor_gt 0.0475
_refine_ls_shift/su_max 0.025
_refine_ls_shift/su_mean 0.001
_refine_ls_structure_factor_coef Fsqd
_refine_ls_weighting_details 'calc w=1/[\s^2^(Fo^2^)+(0.0586P)^2^+0.2997P] where P=(Fo^2^+2Fc^2^)/3'
_refine_ls_weighting_scheme calc
_refine_ls_wR_factor_gt 0.1219
_refine_ls_wR_factor_ref 0.1306
_reflns_number_gt 1355
_reflns_number_total 1815
_reflns_threshold_expression I>2\s(I)
_cod_data_source_file ci2854.cif
_cod_data_source_block I
_cod_depositor_comments
;
The following automatic conversions were performed:
'_symmetry_cell_setting' value 'Monoclinic' changed to 'monoclinic'
according to '/home/saulius/struct/CIF-dictionaries/cif_core.dic'
dictionary named 'cif_core.dic' version 2.4.1 from 2010-06-29.

Automatic conversion script
Id: cif_fix_enum 1527 2010-12-29 10:47:43Z saulius 

The following automatic conversions were performed:

'_symmetry_cell_setting' value 'Monoclinic' changed to 'monoclinic'
according to /home/saulius/struct/CIF-dictionaries/cif_core.dic
dictionary named 'cif_core.dic' version 2.4.1 from 2010-06-29.

Automatic conversion script
Id: cif_fix_values 1715 2011-07-08 13:25:40Z adriana 
;
_cod_original_cell_volume 1036.3(9)
_cod_original_sg_symbol_H-M 'P 21/n'
_cod_database_code 2222637
_cod_database_fobs_code 2222637

loop_
_symmetry_equiv_pos_as_xyz
'x, y, z'
'-x+1/2, y+1/2, -z+1/2'
'-x, -y, -z'
'x-1/2, -y-1/2, z-1/2'

loop_
_atom_site_type_symbol
_atom_site_label
_atom_site_fract_x
_atom_site_fract_y
_atom_site_fract_z
_atom_site_U_iso_or_equiv
_atom_site_adp_type
_atom_site_calc_flag
_atom_site_refinement_flags
_atom_site_occupancy
_atom_site_disorder_assembly
_atom_site_disorder_group
O O4 0.75341(14) 0.02754(18) 0.04159(13) 0.0531(4) Uani d . 1 . .
O O2 0.30274(15) 0.34157(19) -0.17412(12) 0.0549(5) Uani d . 1 . .
H H2 0.3710 0.2990 -0.1355 0.082 Uiso calc R 1 . .
O O1 -0.00973(15) 0.70770(19) -0.13812(14) 0.0615(5) Uani d . 1 . .
H H1 -0.0390 0.6873 -0.2100 0.092 Uiso calc R 1 . .
O O3 0.59381(15) 0.1012(2) -0.12508(13) 0.0592(5) Uani d . 1 . .
C C6 0.32217(19) 0.4395(2) 0.02586(17) 0.0403(5) Uani d . 1 . .
C C7 0.44242(19) 0.3525(2) 0.08526(18) 0.0426(5) Uani d . 1 . .
C C2 0.1513(2) 0.5234(2) -0.15377(18) 0.0461(5) Uani d . 1 . .
H H2A 0.1139 0.5203 -0.2369 0.055 Uiso calc R 1 . .
C C9 0.64512(19) 0.1050(2) -0.01725(18) 0.0443(5) Uani d . 1 . .
C C1 0.26013(19) 0.4342(2) -0.09982(17) 0.0404(5) Uani d . 1 . .
C C3 0.0972(2) 0.6171(2) -0.08632(19) 0.0458(5) Uani d . 1 . .
C C5 0.2630(2) 0.5360(3) 0.09052(19) 0.0501(6) Uani d . 1 . .
H H5 0.3002 0.5422 0.1735 0.060 Uiso calc R 1 . .
C C4 0.1528(2) 0.6219(3) 0.03705(19) 0.0522(6) Uani d . 1 . .
H H4 0.1160 0.6829 0.0836 0.063 Uiso calc R 1 . .
C C10 0.8151(2) -0.0586(3) -0.0320(2) 0.0615(7) Uani d . 1 . .
H H10A 0.7509 -0.1217 -0.0874 0.092 Uiso calc R 1 . .
H H10B 0.8830 -0.1225 0.0184 0.092 Uiso calc R 1 . .
H H10C 0.8526 0.0113 -0.0760 0.092 Uiso calc R 1 . .
C C8 0.5058(2) 0.3622(3) 0.21894(19) 0.0646(7) Uani d . 1 . .
H H8A 0.5988 0.3485 0.2374 0.097 Uiso calc R 1 . .
H H8B 0.4708 0.2833 0.2577 0.097 Uiso calc R 1 . .
H H8C 0.4882 0.4611 0.2471 0.097 Uiso calc R 1 . .
N N2 0.60110(16) 0.1850(2) 0.06181(15) 0.0469(5) Uani d . 1 . .
H H2B 0.6418 0.1831 0.1377 0.056 Uiso calc R 1 . .
N N1 0.48811(16) 0.2697(2) 0.01548(15) 0.0448(5) Uani d . 1 . .

loop_
_atom_site_aniso_label
_atom_site_aniso_U_11
_atom_site_aniso_U_22
_atom_site_aniso_U_33
_atom_site_aniso_U_12
_atom_site_aniso_U_13
_atom_site_aniso_U_23
O4 0.0468(9) 0.0614(10) 0.0448(9) 0.0087(7) 0.0047(7) 0.0031(7)
O2 0.0550(9) 0.0643(11) 0.0377(8) 0.0175(8) 0.0030(7) -0.0073(7)
O1 0.0555(10) 0.0627(11) 0.0593(10) 0.0148(8) 0.0072(8) -0.0074(8)
O3 0.0557(9) 0.0700(11) 0.0409(9) -0.0038(8) -0.0012(7) -0.0013(8)
C6 0.0421(11) 0.0408(12) 0.0367(11) -0.0074(9) 0.0102(9) 0.0013(9)
C7 0.0427(11) 0.0445(12) 0.0380(11) -0.0073(9) 0.0084(9) 0.0079(9)
C2 0.0478(12) 0.0482(13) 0.0362(11) 0.0001(10) 0.0041(9) -0.0042(9)
C9 0.0403(11) 0.0470(13) 0.0401(12) -0.0083(10) 0.0044(9) 0.0045(10)
C1 0.0432(11) 0.0401(12) 0.0361(11) -0.0026(9) 0.0096(9) -0.0024(9)
C3 0.0423(11) 0.0439(12) 0.0489(12) -0.0008(9) 0.0107(10) -0.0023(10)
C5 0.0568(13) 0.0568(14) 0.0357(11) -0.0069(11) 0.0127(10) -0.0018(10)
C4 0.0574(13) 0.0538(14) 0.0482(13) 0.0002(11) 0.0202(11) -0.0081(11)
C10 0.0548(14) 0.0669(16) 0.0635(16) 0.0034(12) 0.0191(12) -0.0028(13)
C8 0.0664(15) 0.0796(18) 0.0404(13) 0.0092(13) 0.0053(11) 0.0068(12)
N2 0.0413(10) 0.0562(11) 0.0370(9) 0.0021(8) 0.0031(8) 0.0065(8)
N1 0.0377(9) 0.0485(11) 0.0435(10) -0.0013(8) 0.0055(7) 0.0078(8)

loop_
_atom_type_symbol
_atom_type_description
_atom_type_scat_dispersion_real
_atom_type_scat_dispersion_imag
_atom_type_scat_source
C C 0.0033 0.0016 'International Tables Vol C Tables 4.2.6.8 and 6.1.1.4'
H H 0.0000 0.0000 'International Tables Vol C Tables 4.2.6.8 and 6.1.1.4'
N N 0.0061 0.0033 'International Tables Vol C Tables 4.2.6.8 and 6.1.1.4'
O O 0.0106 0.0060 'International Tables Vol C Tables 4.2.6.8 and 6.1.1.4'

loop_
_geom_angle_atom_site_label_1
_geom_angle_atom_site_label_2
_geom_angle_atom_site_label_3
_geom_angle_site_symmetry_1
_geom_angle_site_symmetry_3
_geom_angle
_geom_angle_publ_flag
C9 O4 C10 . . 116.06(17) ?
C1 O2 H2 . . 109.5 ?
C3 O1 H1 . . 109.5 ?
C5 C6 C1 . . 115.61(19) ?
C5 C6 C7 . . 121.90(19) ?
C1 C6 C7 . . 122.48(19) ?
N1 C7 C6 . . 115.85(18) ?
N1 C7 C8 . . 123.37(19) ?
C6 C7 C8 . . 120.8(2) ?
C3 C2 C1 . . 121.02(19) ?
C3 C2 H2A . . 119.5 ?
C1 C2 H2A . . 119.5 ?
O3 C9 O4 . . 124.6(2) ?
O3 C9 N2 . . 125.6(2) ?
O4 C9 N2 . . 109.78(17) ?
O2 C1 C2 . . 116.30(17) ?
O2 C1 C6 . . 122.56(18) ?
C2 C1 C6 . . 121.14(19) ?
O1 C3 C2 . . 121.94(19) ?
O1 C3 C4 . . 118.56(19) ?
C2 C3 C4 . . 119.5(2) ?
C4 C5 C6 . . 123.2(2) ?
C4 C5 H5 . . 118.4 ?
C6 C5 H5 . . 118.4 ?
C5 C4 C3 . . 119.5(2) ?
C5 C4 H4 . . 120.2 ?
C3 C4 H4 . . 120.2 ?
O4 C10 H10A . . 109.5 ?
O4 C10 H10B . . 109.5 ?
H10A C10 H10B . . 109.5 ?
O4 C10 H10C . . 109.5 ?
H10A C10 H10C . . 109.5 ?
H10B C10 H10C . . 109.5 ?
C7 C8 H8A . . 109.5 ?
C7 C8 H8B . . 109.5 ?
H8A C8 H8B . . 109.5 ?
C7 C8 H8C . . 109.5 ?
H8A C8 H8C . . 109.5 ?
H8B C8 H8C . . 109.5 ?
C9 N2 N1 . . 117.11(17) ?
C9 N2 H2B . . 121.4 ?
N1 N2 H2B . . 121.4 ?
C7 N1 N2 . . 120.52(17) ?

loop_
_geom_bond_atom_site_label_1
_geom_bond_atom_site_label_2
_geom_bond_site_symmetry_2
_geom_bond_distance
_geom_bond_publ_flag
O4 C9 . 1.335(2) ?
O4 C10 . 1.445(3) ?
O2 C1 . 1.362(2) ?
O2 H2 . 0.82 ?
O1 C3 . 1.369(2) ?
O1 H1 . 0.82 ?
O3 C9 . 1.210(2) ?
C6 C5 . 1.404(3) ?
C6 C1 . 1.414(3) ?
C6 C7 . 1.472(3) ?
C7 N1 . 1.291(3) ?
C7 C8 . 1.502(3) ?
C2 C3 . 1.378(3) ?
C2 C1 . 1.381(3) ?
C2 H2A . 0.93 ?
C9 N2 . 1.352(3) ?
C3 C4 . 1.381(3) ?
C5 C4 . 1.375(3) ?
C5 H5 . 0.93 ?
C4 H4 . 0.93 ?
C10 H10A . 0.96 ?
C10 H10B . 0.96 ?
C10 H10C . 0.96 ?
C8 H8A . 0.96 ?
C8 H8B . 0.96 ?
C8 H8C . 0.96 ?
N2 N1 . 1.378(2) ?
N2 H2B . 0.86 ?

loop_
_geom_hbond_atom_site_label_D
_geom_hbond_atom_site_label_H
_geom_hbond_atom_site_label_A
_geom_hbond_site_symmetry_A
_geom_hbond_distance_DH
_geom_hbond_distance_HA
_geom_hbond_distance_DA
_geom_hbond_angle_DHA
_geom_hbond_publ_flag
O2 H2 N1 . 0.82 1.84 2.557(2) 145 yes
O1 H1 O3 2_554 0.82 1.98 2.791(2) 170 yes
N2 H2B O2 4_666 0.86 2.35 3.185(2) 164 yes
C2 H2A O3 2_554 0.93 2.42 3.141(3) 135 yes

loop_
_geom_torsion_atom_site_label_1
_geom_torsion_atom_site_label_2
_geom_torsion_atom_site_label_3
_geom_torsion_atom_site_label_4
_geom_torsion_site_symmetry_1
_geom_torsion_site_symmetry_2
_geom_torsion_site_symmetry_3
_geom_torsion_site_symmetry_4
_geom_torsion
_geom_torsion_publ_flag
C5 C6 C7 N1 . . . . -178.96(18) ?
C1 C6 C7 N1 . . . . -0.3(3) ?
C5 C6 C7 C8 . . . . 0.9(3) ?
C1 C6 C7 C8 . . . . 179.6(2) ?
C10 O4 C9 O3 . . . . 3.7(3) ?
C10 O4 C9 N2 . . . . -177.44(17) ?
C3 C2 C1 O2 . . . . 177.60(19) ?
C3 C2 C1 C6 . . . . -2.0(3) ?
C5 C6 C1 O2 . . . . -177.40(18) ?
C7 C6 C1 O2 . . . . 3.8(3) ?
C5 C6 C1 C2 . . . . 2.2(3) ?
C7 C6 C1 C2 . . . . -176.56(19) ?
C1 C2 C3 O1 . . . . 179.24(19) ?
C1 C2 C3 C4 . . . . 0.1(3) ?
C1 C6 C5 C4 . . . . -0.6(3) ?
C7 C6 C5 C4 . . . . 178.17(19) ?
C6 C5 C4 C3 . . . . -1.2(3) ?
O1 C3 C4 C5 . . . . -177.7(2) ?
C2 C3 C4 C5 . . . . 1.5(3) ?
O3 C9 N2 N1 . . . . -0.1(3) ?
O4 C9 N2 N1 . . . . -178.99(16) ?
C6 C7 N1 N2 . . . . 179.30(16) ?
C8 C7 N1 N2 . . . . -0.5(3) ?
C9 N2 N1 C7 . . . . -178.00(18) ?

loop_
_cod_related_entry_id
_cod_related_entry_database
_cod_related_entry_code
1 ChemSpider 12510846
